data_7122861
loop_
_publ_author_name
'Huang, Yanting'
'Wang, Xiaoping'
'Li, Yan'
'Yang, Ming-Chung'
'Su, Ming-Der'
'Zhu, Hongping'

_publ_section_title
;
 A self-hydrosilylation of phosphanylhydrosilylalkynes promoted by
 B(C6F5)3? An experimental and mechanistic study
;
_journal_name_full 'Chemical Communications'
_journal_paper_doi 10.1039/C8CC09022J
_journal_year 2019
_chemical_formula_sum 'C49 H33 B F15 O P Si'
_chemical_formula_weight 992.62
_space_group_crystal_system monoclinic
_space_group_IT_number 14
_space_group_name_Hall '-P 2ybc'
_space_group_name_H-M_alt 'P 1 21/c 1'
_symmetry_space_group_name_Hall '-P 2ybc'
_symmetry_space_group_name_H-M 'P 1 21/c 1'
_atom_sites_solution_hydrogens geom
_atom_sites_solution_primary direct
_atom_sites_solution_secondary difmap
_audit_creation_method SHELXL-2014/7
_audit_update_record
;
2018-12-04 deposited with the CCDC.
2019-01-15 downloaded from the CCDC.
;
_cell_angle_alpha 90
_cell_angle_beta 102.7020(10)
_cell_angle_gamma 90
_cell_formula_units_Z 4
_cell_length_a 12.64050(10)
_cell_length_b 14.61250(10)
_cell_length_c 24.3671(2)
_cell_measurement_reflns_used 21334
_cell_measurement_temperature 173(2)
_cell_measurement_theta_max 73.9330
_cell_measurement_theta_min 3.5420
_cell_volume 4390.68(6)
_computing_cell_refinement 'CrysAlisPro 1.171.39.46 (Rigaku OD, 2018)'
_computing_data_collection 'CrysAlisPro 1.171.39.46 (Rigaku OD, 2018)'
_computing_data_reduction 'CrysAlisPro 1.171.39.46 (Rigaku OD, 2018)'
_computing_molecular_graphics Diamond
_computing_publication_material 'Brucker SHELXL'
_computing_structure_refinement 'SHELXL-2014/7 (Sheldrick, 2014)'
_computing_structure_solution 'SHELXS-97 (Sheldrick, 1990)'
_diffrn_ambient_temperature 173(2)
_diffrn_detector_area_resol_mean 16.1903
_diffrn_measured_fraction_theta_full 0.991
_diffrn_measured_fraction_theta_max 0.980
_diffrn_measurement_device_type 'XtaLAB Synergy, Dualflex, HyPix'
_diffrn_measurement_method '\w scans'
_diffrn_radiation_type CuK\a
_diffrn_radiation_wavelength 1.54178
_diffrn_reflns_av_R_equivalents 0.0176
_diffrn_reflns_av_unetI/netI 0.0158
_diffrn_reflns_Laue_measured_fraction_full 0.991
_diffrn_reflns_Laue_measured_fraction_max 0.980
_diffrn_reflns_limit_h_max 14
_diffrn_reflns_limit_h_min -15
_diffrn_reflns_limit_k_max 17
_diffrn_reflns_limit_k_min -13
_diffrn_reflns_limit_l_max 29
_diffrn_reflns_limit_l_min -29
_diffrn_reflns_number 29362
_diffrn_reflns_point_group_measured_fraction_full 0.991
_diffrn_reflns_point_group_measured_fraction_max 0.980
_diffrn_reflns_theta_full 67.679
_diffrn_reflns_theta_max 68.992
_diffrn_reflns_theta_min 3.550
_diffrn_source 'micro-focus sealed X-ray tube'
_exptl_absorpt_coefficient_mu 1.739
_exptl_absorpt_correction_T_max 1.00000
_exptl_absorpt_correction_T_min 0.77435
_exptl_absorpt_correction_type multi-scan
_exptl_absorpt_process_details
'CrysAlisPro 1.171.39.46 (Rigaku Oxford Diffraction, 2018) Empirical absorption correction using spherical harmonics,implemented in SCALE3 ABSPACK scaling algorithm.'
_exptl_crystal_colour colorless
_exptl_crystal_density_diffrn 1.502
_exptl_crystal_density_meas ?
_exptl_crystal_density_method 'not measured'
_exptl_crystal_description cubic
_exptl_crystal_F_000 2016
_exptl_crystal_size_max 0.200
_exptl_crystal_size_mid 0.200
_exptl_crystal_size_min 0.200
_refine_diff_density_max 0.326
_refine_diff_density_min -0.328
_refine_diff_density_rms 0.042
_refine_ls_extinction_method none
_refine_ls_goodness_of_fit_ref 1.026
_refine_ls_hydrogen_treatment 'constrained and isotropic'
_refine_ls_matrix_type full
_refine_ls_number_parameters 617
_refine_ls_number_reflns 8013
_refine_ls_number_restraints 0
_refine_ls_restrained_S_all 1.026
_refine_ls_R_factor_all 0.0311
_refine_ls_R_factor_gt 0.0288
_refine_ls_shift/su_max 0.002
_refine_ls_shift/su_mean 0.000
_refine_ls_structure_factor_coef Fsqd
_refine_ls_weighting_details 'w=1/[\s^2^(Fo^2^)+(0.0329P)^2^+2.8019P] where P=(Fo^2^+2Fc^2^)/3'
_refine_ls_weighting_scheme calc
_refine_ls_wR_factor_gt 0.0729
_refine_ls_wR_factor_ref 0.0740
_reflns_Friedel_coverage 0.000
_reflns_number_gt 7612
_reflns_number_total 8013
_reflns_threshold_expression 'I > 2\s(I)'
_cod_data_source_file c8cc09022j2.cif
_cod_data_source_block hyt-181130
_cod_depositor_comments
;
The following automatic conversions were performed:

'_exptl_crystal_density_meas' value 'not measured' was changed to '?'
- the value is perceived as not measured.

Automatic conversion script
Id: cif_fix_values 4973 2017-02-22 13:04:09Z antanas 
;
_cod_database_code 7122861
_shelx_shelxl_version_number 2014/7
_shelx_space_group_comment
;
The symmetry employed for this shelxl refinement is uniquely defined
by the following loop, which should always be used as a source of
symmetry information in preference to the above space-group names.
They are only intended as comments.
;
_shelx_estimated_absorpt_t_min 0.722
_shelx_estimated_absorpt_t_max 0.722

loop_
_space_group_symop_operation_xyz
'x, y, z'
'-x, y+1/2, -z+1/2'
'-x, -y, -z'
'x, -y-1/2, z-1/2'

loop_
_atom_site_label
_atom_site_type_symbol
_atom_site_fract_x
_atom_site_fract_y
_atom_site_fract_z
_atom_site_U_iso_or_equiv
_atom_site_adp_type
_atom_site_occupancy
_atom_site_site_symmetry_order
_atom_site_calc_flag
_atom_site_refinement_flags_posn
_atom_site_refinement_flags_adp
B1 B 0.25415(12) 0.78616(10) 0.48513(6) 0.0148(3) Uani 1 1 d . .
P1 P 0.10653(3) 0.70683(2) 0.31391(2) 0.01357(8) Uani 1 1 d . .
Si1 Si 0.06457(3) 0.60321(3) 0.40896(2) 0.01816(9) Uani 1 1 d . .
F1 F 0.39305(6) 0.88336(6) 0.42133(3) 0.02207(17) Uani 1 1 d . .
F2 F 0.44433(7) 1.05912(6) 0.42524(4) 0.0283(2) Uani 1 1 d . .
F3 F 0.38943(7) 1.17127(6) 0.50409(4) 0.0316(2) Uani 1 1 d . .
F4 F 0.27845(7) 1.10093(6) 0.57826(4) 0.02816(19) Uani 1 1 d . .
F5 F 0.21073(6) 0.93045(6) 0.57050(3) 0.02199(17) Uani 1 1 d . .
F6 F 0.38529(7) 0.64629(6) 0.43171(3) 0.02445(18) Uani 1 1 d . .
F7 F 0.57150(7) 0.57095(6) 0.48343(4) 0.0296(2) Uani 1 1 d . .
F8 F 0.65992(7) 0.60854(7) 0.59349(4) 0.0319(2) Uani 1 1 d . .
F9 F 0.55641(7) 0.72544(7) 0.65081(3) 0.0290(2) Uani 1 1 d . .
F10 F 0.36818(6) 0.80078(6) 0.60063(3) 0.02287(18) Uani 1 1 d . .
F11 F 0.23258(6) 0.63598(5) 0.57206(3) 0.02202(18) Uani 1 1 d . .
F12 F 0.06186(7) 0.61198(6) 0.61666(3) 0.0285(2) Uani 1 1 d . .
F13 F -0.11184(7) 0.72666(7) 0.59135(4) 0.0325(2) Uani 1 1 d . .
F14 F -0.11250(7) 0.86398(7) 0.51562(4) 0.0310(2) Uani 1 1 d . .
F15 F 0.05304(6) 0.88500(5) 0.46551(3) 0.02201(18) Uani 1 1 d . .
O1 O 0.02695(8) 0.55903(7) 0.34390(4) 0.0203(2) Uani 1 1 d . .
C1 C 0.20936(10) 0.76839(9) 0.41748(5) 0.0150(3) Uani 1 1 d . .
H1A H 0.2394 0.8080 0.3940 0.018 Uiso 1 1 calc R U
C2 C 0.13741(10) 0.70731(9) 0.38953(5) 0.0152(3) Uani 1 1 d . .
C3 C 0.08825(11) 0.57975(9) 0.30296(5) 0.0172(3) Uani 1 1 d . .
C4 C 0.19751(12) 0.53100(10) 0.31719(6) 0.0231(3) Uani 1 1 d . .
H4A H 0.1859 0.4649 0.3194 0.035 Uiso 1 1 calc R U
H4B H 0.2393 0.5531 0.3535 0.035 Uiso 1 1 calc R U
H4C H 0.2376 0.5437 0.2879 0.035 Uiso 1 1 calc R U
C5 C 0.02391(11) 0.55527(9) 0.24460(6) 0.0172(3) Uani 1 1 d . .
C6 C 0.07103(11) 0.56382(9) 0.19802(6) 0.0197(3) Uani 1 1 d . .
H6A H 0.1444 0.5829 0.2031 0.024 Uiso 1 1 calc R U
C7 C 0.01119(12) 0.54463(10) 0.14442(6) 0.0217(3) Uani 1 1 d . .
H7A H 0.0438 0.5505 0.1130 0.026 Uiso 1 1 calc R U
C8 C -0.09613(12) 0.51688(10) 0.13653(6) 0.0239(3) Uani 1 1 d . .
H8A H -0.1374 0.5046 0.0997 0.029 Uiso 1 1 calc R U
C9 C -0.14269(12) 0.50729(10) 0.18253(6) 0.0243(3) Uani 1 1 d . .
H9A H -0.2158 0.4874 0.1773 0.029 Uiso 1 1 calc R U
C10 C -0.08330(12) 0.52661(10) 0.23644(6) 0.0211(3) Uani 1 1 d . .
H10A H -0.1161 0.5202 0.2678 0.025 Uiso 1 1 calc R U
C11 C 0.15425(13) 0.52308(10) 0.45683(6) 0.0259(3) Uani 1 1 d . .
H11A H 0.1400 0.4603 0.4430 0.039 Uiso 1 1 calc R U
H11B H 0.1400 0.5279 0.4947 0.039 Uiso 1 1 calc R U
H11C H 0.2302 0.5386 0.4582 0.039 Uiso 1 1 calc R U
C12 C -0.06595(12) 0.62264(11) 0.42970(6) 0.0255(3) Uani 1 1 d . .
H12A H -0.1100 0.5669 0.4229 0.038 Uiso 1 1 calc R U
H12B H -0.1048 0.6731 0.4075 0.038 Uiso 1 1 calc R U
H12C H -0.0521 0.6383 0.4698 0.038 Uiso 1 1 calc R U
C13 C -0.02351(11) 0.76005(9) 0.28770(5) 0.0161(3) Uani 1 1 d . .
C14 C -0.07131(11) 0.80760(9) 0.32559(6) 0.0194(3) Uani 1 1 d . .
H14A H -0.0318 0.8178 0.3630 0.023 Uiso 1 1 calc R U
C15 C -0.17662(12) 0.84004(10) 0.30862(6) 0.0234(3) Uani 1 1 d . .
H15A H -0.2092 0.8725 0.3344 0.028 Uiso 1 1 calc R U
C16 C -0.23426(11) 0.82506(10) 0.25397(6) 0.0236(3) Uani 1 1 d . .
H16A H -0.3073 0.8451 0.2429 0.028 Uiso 1 1 calc R U
C17 C -0.18581(12) 0.78099(10) 0.21551(6) 0.0218(3) Uani 1 1 d . .
H17A H -0.2249 0.7729 0.1778 0.026 Uiso 1 1 calc R U
C18 C -0.08056(11) 0.74872(9) 0.23183(6) 0.0189(3) Uani 1 1 d . .
H18A H -0.0472 0.7191 0.2053 0.023 Uiso 1 1 calc R U
C19 C 0.21065(11) 0.75355(9) 0.28267(5) 0.0172(3) Uani 1 1 d . .
C20 C 0.31815(12) 0.72644(11) 0.30363(6) 0.0239(3) Uani 1 1 d . .
H20A H 0.3355 0.6870 0.3353 0.029 Uiso 1 1 calc R U
C21 C 0.39925(12) 0.75722(11) 0.27805(7) 0.0290(3) Uani 1 1 d . .
H21A H 0.4721 0.7380 0.2917 0.035 Uiso 1 1 calc R U
C22 C 0.37383(13) 0.81595(11) 0.23256(7) 0.0286(3) Uani 1 1 d . .
H22A H 0.4294 0.8366 0.2149 0.034 Uiso 1 1 calc R U
C23 C 0.26792(13) 0.84499(11) 0.21251(6) 0.0269(3) Uani 1 1 d . .
H23A H 0.2516 0.8866 0.1818 0.032 Uiso 1 1 calc R U
C24 C 0.18566(12) 0.81351(10) 0.23713(6) 0.0207(3) Uani 1 1 d . .
H24A H 0.1129 0.8327 0.2231 0.025 Uiso 1 1 calc R U
C25 C 0.29168(10) 0.89604(9) 0.49298(5) 0.0159(3) Uani 1 1 d . .
C26 C 0.35548(10) 0.93533(9) 0.45917(5) 0.0174(3) Uani 1 1 d . .
C27 C 0.38662(11) 1.02620(10) 0.46127(6) 0.0206(3) Uani 1 1 d . .
C28 C 0.36006(11) 1.08296(10) 0.50107(6) 0.0223(3) Uani 1 1 d . .
C29 C 0.30290(11) 1.04722(10) 0.53807(6) 0.0208(3) Uani 1 1 d . .
C30 C 0.26926(11) 0.95703(10) 0.53290(6) 0.0179(3) Uani 1 1 d . .
C31 C 0.36635(10) 0.72949(9) 0.51306(5) 0.0157(3) Uani 1 1 d . .
C32 C 0.41627(11) 0.74524(9) 0.56920(6) 0.0179(3) Uani 1 1 d . .
C33 C 0.51306(11) 0.70630(10) 0.59633(6) 0.0209(3) Uani 1 1 d . .
C34 C 0.56563(11) 0.64735(10) 0.56748(6) 0.0219(3) Uani 1 1 d . .
C35 C 0.52075(11) 0.62862(10) 0.51211(6) 0.0208(3) Uani 1 1 d . .
C36 C 0.42321(11) 0.66946(9) 0.48644(6) 0.0180(3) Uani 1 1 d . .
C37 C 0.15379(10) 0.76335(9) 0.51634(5) 0.0160(3) Uani 1 1 d . .
C38 C 0.14935(11) 0.69523(10) 0.55558(5) 0.0179(3) Uani 1 1 d . .
C39 C 0.06189(12) 0.68170(10) 0.58043(6) 0.0214(3) Uani 1 1 d . .
C40 C -0.02635(11) 0.73871(11) 0.56746(6) 0.0227(3) Uani 1 1 d . .
C41 C -0.02729(11) 0.80740(10) 0.52855(6) 0.0216(3) Uani 1 1 d . .
C42 C 0.05997(11) 0.81657(10) 0.50363(5) 0.0181(3) Uani 1 1 d . .
C43 C 0.51695(13) 0.48624(11) 0.70485(7) 0.0300(3) Uani 1 1 d . .
H43A H 0.5826 0.5189 0.7068 0.036 Uiso 1 1 calc R U
C44 C 0.45429(14) 0.46324(12) 0.65294(7) 0.0360(4) Uani 1 1 d . .
H44A H 0.4772 0.4801 0.6197 0.043 Uiso 1 1 calc R U
C45 C 0.35851(15) 0.41588(13) 0.64903(8) 0.0418(4) Uani 1 1 d . .
H45A H 0.3153 0.3997 0.6133 0.050 Uiso 1 1 calc R U
C46 C 0.32614(15) 0.39223(13) 0.69782(9) 0.0423(4) Uani 1 1 d . .
H46A H 0.2600 0.3601 0.6956 0.051 Uiso 1 1 calc R U
C47 C 0.38939(15) 0.41503(12) 0.74967(8) 0.0381(4) Uani 1 1 d . .
H47A H 0.3664 0.3979 0.7828 0.046 Uiso 1 1 calc R U
C48 C 0.48616(14) 0.46267(11) 0.75434(7) 0.0336(4) Uani 1 1 d . .
C49 C 0.5548(2) 0.48911(17) 0.81063(9) 0.0557(5) Uani 1 1 d . .
H49A H 0.6280 0.5048 0.8064 0.083 Uiso 1 1 calc R U
H49B H 0.5587 0.4377 0.8368 0.083 Uiso 1 1 calc R U
H49C H 0.5224 0.5421 0.8253 0.083 Uiso 1 1 calc R U

loop_
_atom_site_aniso_label
_atom_site_aniso_U_11
_atom_site_aniso_U_22
_atom_site_aniso_U_33
_atom_site_aniso_U_23
_atom_site_aniso_U_13
_atom_site_aniso_U_12
B1 0.0150(7) 0.0159(7) 0.0127(7) 0.0005(5) 0.0015(5) 0.0008(6)
P1 0.01365(16) 0.01484(16) 0.01181(15) 0.00089(12) 0.00192(12) -0.00027(12)
Si1 0.02205(19) 0.01907(19) 0.01315(17) 0.00127(14) 0.00344(14) -0.00480(14)
F1 0.0205(4) 0.0263(4) 0.0216(4) -0.0052(3) 0.0093(3) -0.0034(3)
F2 0.0290(5) 0.0290(5) 0.0291(5) 0.0040(4) 0.0109(4) -0.0093(4)
F3 0.0362(5) 0.0170(4) 0.0405(5) -0.0012(4) 0.0065(4) -0.0064(4)
F4 0.0336(5) 0.0238(4) 0.0271(4) -0.0093(4) 0.0069(4) 0.0018(4)
F5 0.0238(4) 0.0253(4) 0.0189(4) -0.0025(3) 0.0090(3) -0.0015(3)
F6 0.0233(4) 0.0306(5) 0.0170(4) -0.0061(3) -0.0010(3) 0.0067(3)
F7 0.0261(4) 0.0310(5) 0.0303(5) -0.0055(4) 0.0033(4) 0.0121(4)
F8 0.0213(4) 0.0384(5) 0.0309(5) 0.0025(4) -0.0052(4) 0.0127(4)
F9 0.0234(4) 0.0421(5) 0.0169(4) -0.0014(4) -0.0055(3) 0.0041(4)
F10 0.0216(4) 0.0299(4) 0.0157(4) -0.0039(3) 0.0010(3) 0.0050(3)
F11 0.0220(4) 0.0221(4) 0.0207(4) 0.0068(3) 0.0021(3) 0.0022(3)
F12 0.0328(5) 0.0330(5) 0.0198(4) 0.0075(4) 0.0064(3) -0.0100(4)
F13 0.0239(4) 0.0502(6) 0.0278(5) -0.0037(4) 0.0150(4) -0.0077(4)
F14 0.0184(4) 0.0410(5) 0.0339(5) -0.0004(4) 0.0062(4) 0.0093(4)
F15 0.0201(4) 0.0231(4) 0.0221(4) 0.0063(3) 0.0030(3) 0.0045(3)
O1 0.0257(5) 0.0202(5) 0.0152(5) 0.0008(4) 0.0053(4) -0.0066(4)
C1 0.0135(6) 0.0165(6) 0.0153(6) 0.0024(5) 0.0035(5) 0.0019(5)
C2 0.0148(6) 0.0184(6) 0.0121(6) 0.0022(5) 0.0023(5) 0.0022(5)
C3 0.0208(7) 0.0152(6) 0.0156(6) 0.0012(5) 0.0043(5) -0.0013(5)
C4 0.0254(7) 0.0200(7) 0.0218(7) -0.0003(6) 0.0003(6) 0.0050(6)
C5 0.0210(7) 0.0128(6) 0.0169(6) -0.0008(5) 0.0025(5) 0.0008(5)
C6 0.0197(7) 0.0188(7) 0.0204(7) -0.0002(5) 0.0045(5) 0.0007(5)
C7 0.0273(7) 0.0210(7) 0.0179(7) -0.0002(5) 0.0071(6) 0.0023(6)
C8 0.0272(7) 0.0235(7) 0.0181(7) -0.0036(6) -0.0011(6) -0.0001(6)
C9 0.0215(7) 0.0251(7) 0.0247(7) -0.0038(6) 0.0015(6) -0.0048(6)
C10 0.0239(7) 0.0207(7) 0.0194(7) -0.0013(5) 0.0065(6) -0.0025(6)
C11 0.0360(8) 0.0218(7) 0.0184(7) 0.0042(6) 0.0029(6) -0.0028(6)
C12 0.0266(8) 0.0309(8) 0.0202(7) -0.0021(6) 0.0079(6) -0.0104(6)
C13 0.0156(6) 0.0156(6) 0.0167(6) 0.0019(5) 0.0025(5) -0.0004(5)
C14 0.0212(7) 0.0190(7) 0.0172(7) 0.0007(5) 0.0028(5) 0.0002(5)
C15 0.0242(7) 0.0223(7) 0.0248(7) -0.0003(6) 0.0077(6) 0.0039(6)
C16 0.0172(7) 0.0243(7) 0.0276(8) 0.0043(6) 0.0016(6) 0.0039(6)
C17 0.0215(7) 0.0220(7) 0.0188(7) 0.0022(6) -0.0025(5) 0.0003(6)
C18 0.0208(7) 0.0180(7) 0.0171(6) 0.0006(5) 0.0027(5) 0.0007(5)
C19 0.0192(7) 0.0179(7) 0.0149(6) -0.0021(5) 0.0049(5) -0.0030(5)
C20 0.0207(7) 0.0271(8) 0.0238(7) 0.0043(6) 0.0050(6) -0.0003(6)
C21 0.0200(7) 0.0345(9) 0.0340(8) 0.0009(7) 0.0089(6) -0.0015(6)
C22 0.0288(8) 0.0328(8) 0.0278(8) -0.0048(6) 0.0141(6) -0.0108(7)
C23 0.0351(8) 0.0275(8) 0.0193(7) 0.0026(6) 0.0085(6) -0.0079(7)
C24 0.0235(7) 0.0204(7) 0.0176(7) 0.0004(5) 0.0031(5) -0.0029(6)
C25 0.0128(6) 0.0187(7) 0.0145(6) 0.0019(5) -0.0006(5) 0.0015(5)
C26 0.0148(6) 0.0207(7) 0.0156(6) -0.0012(5) 0.0012(5) 0.0008(5)
C27 0.0162(6) 0.0243(7) 0.0210(7) 0.0041(6) 0.0032(5) -0.0030(5)
C28 0.0209(7) 0.0161(7) 0.0273(7) 0.0004(6) -0.0004(6) -0.0023(5)
C29 0.0204(7) 0.0206(7) 0.0200(7) -0.0041(5) 0.0012(5) 0.0035(5)
C30 0.0152(6) 0.0217(7) 0.0166(6) 0.0017(5) 0.0030(5) 0.0009(5)
C31 0.0140(6) 0.0158(6) 0.0165(6) 0.0022(5) 0.0017(5) -0.0015(5)
C32 0.0173(6) 0.0187(7) 0.0176(6) 0.0001(5) 0.0035(5) 0.0004(5)
C33 0.0193(7) 0.0255(7) 0.0152(6) 0.0019(5) -0.0021(5) -0.0017(6)
C34 0.0148(6) 0.0231(7) 0.0249(7) 0.0054(6) -0.0017(5) 0.0035(5)
C35 0.0193(7) 0.0180(7) 0.0253(7) -0.0003(6) 0.0055(6) 0.0027(5)
C36 0.0180(6) 0.0193(7) 0.0153(6) -0.0001(5) 0.0004(5) -0.0017(5)
C37 0.0154(6) 0.0183(6) 0.0131(6) -0.0015(5) 0.0007(5) -0.0022(5)
C38 0.0172(6) 0.0208(7) 0.0141(6) -0.0003(5) 0.0003(5) -0.0008(5)
C39 0.0257(7) 0.0249(7) 0.0132(6) 0.0011(5) 0.0033(5) -0.0073(6)
C40 0.0183(7) 0.0342(8) 0.0175(7) -0.0059(6) 0.0081(5) -0.0071(6)
C41 0.0146(6) 0.0284(8) 0.0208(7) -0.0048(6) 0.0019(5) 0.0020(6)
C42 0.0187(7) 0.0204(7) 0.0142(6) 0.0002(5) 0.0017(5) -0.0012(5)
C43 0.0248(8) 0.0265(8) 0.0403(9) -0.0017(7) 0.0104(7) 0.0003(6)
C44 0.0389(9) 0.0359(9) 0.0357(9) -0.0028(7) 0.0138(7) -0.0024(7)
C45 0.0353(9) 0.0429(10) 0.0449(10) -0.0077(8) 0.0037(8) -0.0049(8)
C46 0.0287(9) 0.0360(10) 0.0635(13) 0.0021(9) 0.0130(8) -0.0048(7)
C47 0.0409(10) 0.0327(9) 0.0460(10) 0.0083(8) 0.0213(8) 0.0024(8)
C48 0.0372(9) 0.0275(8) 0.0360(9) 0.0027(7) 0.0076(7) 0.0048(7)
C49 0.0672(14) 0.0580(13) 0.0361(10) 0.0047(10) -0.0011(10) -0.0032(11)

loop_
_atom_type_symbol
_atom_type_description
_atom_type_scat_dispersion_real
_atom_type_scat_dispersion_imag
_atom_type_scat_source
C C 0.0181 0.0091 'International Tables Vol C Tables 4.2.6.8 and 6.1.1.4'
H H 0.0000 0.0000 'International Tables Vol C Tables 4.2.6.8 and 6.1.1.4'
B B 0.0090 0.0039 'International Tables Vol C Tables 4.2.6.8 and 6.1.1.4'
O O 0.0492 0.0322 'International Tables Vol C Tables 4.2.6.8 and 6.1.1.4'
F F 0.0727 0.0534 'International Tables Vol C Tables 4.2.6.8 and 6.1.1.4'
Si Si 0.2541 0.3302 'International Tables Vol C Tables 4.2.6.8 and 6.1.1.4'
P P 0.2955 0.4335 'International Tables Vol C Tables 4.2.6.8 and 6.1.1.4'

loop_
_geom_angle_atom_site_label_1
_geom_angle_atom_site_label_2
_geom_angle_atom_site_label_3
_geom_angle
C1 B1 C37 107.48(10)
C1 B1 C31 114.15(11)
C37 B1 C31 112.69(11)
C1 B1 C25 107.04(10)
C37 B1 C25 111.63(11)
C31 B1 C25 103.74(10)
C19 P1 C2 114.78(6)
C19 P1 C13 112.47(6)
C2 P1 C13 109.69(6)
C19 P1 C3 113.19(6)
C2 P1 C3 98.13(6)
C13 P1 C3 107.53(6)
O1 Si1 C12 103.43(6)
O1 Si1 C11 110.98(6)
C12 Si1 C11 112.56(7)
O1 Si1 C2 97.19(5)
C12 Si1 C2 117.21(7)
C11 Si1 C2 113.68(6)
C3 O1 Si1 119.63(8)
C2 C1 B1 131.14(12)
C2 C1 H1A 114.4
B1 C1 H1A 114.4
C1 C2 P1 119.41(10)
C1 C2 Si1 135.88(10)
P1 C2 Si1 104.21(7)
O1 C3 C5 110.14(11)
O1 C3 C4 110.28(11)
C5 C3 C4 112.02(11)
O1 C3 P1 100.33(8)
C5 C3 P1 112.89(9)
C4 C3 P1 110.59(9)
C3 C4 H4A 109.5
C3 C4 H4B 109.5
H4A C4 H4B 109.5
C3 C4 H4C 109.5
H4A C4 H4C 109.5
H4B C4 H4C 109.5
C10 C5 C6 119.11(12)
C10 C5 C3 120.64(12)
C6 C5 C3 120.22(12)
C7 C6 C5 120.33(13)
C7 C6 H6A 119.8
C5 C6 H6A 119.8
C8 C7 C6 120.24(13)
C8 C7 H7A 119.9
C6 C7 H7A 119.9
C9 C8 C7 119.63(13)
C9 C8 H8A 120.2
C7 C8 H8A 120.2
C8 C9 C10 120.48(13)
C8 C9 H9A 119.8
C10 C9 H9A 119.8
C5 C10 C9 120.20(13)
C5 C10 H10A 119.9
C9 C10 H10A 119.9
Si1 C11 H11A 109.5
Si1 C11 H11B 109.5
H11A C11 H11B 109.5
Si1 C11 H11C 109.5
H11A C11 H11C 109.5
H11B C11 H11C 109.5
Si1 C12 H12A 109.5
Si1 C12 H12B 109.5
H12A C12 H12B 109.5
Si1 C12 H12C 109.5
H12A C12 H12C 109.5
H12B C12 H12C 109.5
C14 C13 C18 119.73(12)
C14 C13 P1 118.30(10)
C18 C13 P1 121.78(10)
C15 C14 C13 119.98(13)
C15 C14 H14A 120.0
C13 C14 H14A 120.0
C16 C15 C14 119.93(13)
C16 C15 H15A 120.0
C14 C15 H15A 120.0
C17 C16 C15 120.36(13)
C17 C16 H16A 119.8
C15 C16 H16A 119.8
C18 C17 C16 120.23(13)
C18 C17 H17A 119.9
C16 C17 H17A 119.9
C17 C18 C13 119.66(13)
C17 C18 H18A 120.2
C13 C18 H18A 120.2
C24 C19 C20 120.00(13)
C24 C19 P1 121.18(11)
C20 C19 P1 118.79(10)
C21 C20 C19 119.91(14)
C21 C20 H20A 120.0
C19 C20 H20A 120.0
C22 C21 C20 119.81(14)
C22 C21 H21A 120.1
C20 C21 H21A 120.1
C21 C22 C23 120.57(14)
C21 C22 H22A 119.7
C23 C22 H22A 119.7
C22 C23 C24 120.20(14)
C22 C23 H23A 119.9
C24 C23 H23A 119.9
C23 C24 C19 119.47(14)
C23 C24 H24A 120.3
C19 C24 H24A 120.3
C30 C25 C26 112.41(12)
C30 C25 B1 126.68(12)
C26 C25 B1 120.87(12)
F1 C26 C27 115.02(12)
F1 C26 C25 120.26(12)
C27 C26 C25 124.71(13)
F2 C27 C28 119.75(13)
F2 C27 C26 120.60(13)
C28 C27 C26 119.64(13)
F3 C28 C27 120.84(13)
F3 C28 C29 120.56(13)
C27 C28 C29 118.60(13)
F4 C29 C28 119.61(13)
F4 C29 C30 120.54(13)
C28 C29 C30 119.84(13)
F5 C30 C29 114.49(12)
F5 C30 C25 120.91(12)
C29 C30 C25 124.59(13)
C36 C31 C32 113.29(12)
C36 C31 B1 127.71(12)
C32 C31 B1 118.91(12)
F10 C32 C33 116.05(12)
F10 C32 C31 119.55(12)
C33 C32 C31 124.39(13)
F9 C33 C34 119.76(12)
F9 C33 C32 120.78(13)
C34 C33 C32 119.46(13)
F8 C34 C35 120.74(13)
F8 C34 C33 120.11(13)
C35 C34 C33 119.15(12)
F7 C35 C34 119.68(12)
F7 C35 C36 120.87(12)
C34 C35 C36 119.45(13)
F6 C36 C31 120.77(12)
F6 C36 C35 114.97(12)
C31 C36 C35 124.25(12)
C38 C37 C42 113.02(12)
C38 C37 B1 127.81(12)
C42 C37 B1 119.17(12)
F11 C38 C39 114.93(12)
F11 C38 C37 121.06(12)
C39 C38 C37 124.00(13)
F12 C39 C40 119.49(13)
F12 C39 C38 120.59(13)
C40 C39 C38 119.91(13)
F13 C40 C39 120.66(13)
F13 C40 C41 120.38(13)
C39 C40 C41 118.95(13)
F14 C41 C42 121.11(13)
F14 C41 C40 119.74(13)
C42 C41 C40 119.15(13)
F15 C42 C41 115.90(12)
F15 C42 C37 119.17(12)
C41 C42 C37 124.89(13)
C44 C43 C48 121.46(16)
C44 C43 H43A 119.3
C48 C43 H43A 119.3
C43 C44 C45 120.27(17)
C43 C44 H44A 119.9
C45 C44 H44A 119.9
C44 C45 C46 119.14(17)
C44 C45 H45A 120.4
C46 C45 H45A 120.4
C47 C46 C45 120.36(17)
C47 C46 H46A 119.8
C45 C46 H46A 119.8
C46 C47 C48 121.21(17)
C46 C47 H47A 119.4
C48 C47 H47A 119.4
C43 C48 C47 117.55(16)
C43 C48 C49 120.84(17)
C47 C48 C49 121.61(17)
C48 C49 H49A 109.5
C48 C49 H49B 109.5
H49A C49 H49B 109.5
C48 C49 H49C 109.5
H49A C49 H49C 109.5
H49B C49 H49C 109.5

loop_
_geom_bond_atom_site_label_1
_geom_bond_atom_site_label_2
_geom_bond_distance
B1 C1 1.6418(19)
B1 C37 1.6500(19)
B1 C31 1.6540(19)
B1 C25 1.6731(19)
P1 C19 1.7940(14)
P1 C2 1.7976(13)
P1 C13 1.8036(13)
P1 C3 1.8829(14)
Si1 O1 1.6807(10)
Si1 C12 1.8506(15)
Si1 C11 1.8535(15)
Si1 C2 1.8914(14)
F1 C26 1.3583(15)
F2 C27 1.3476(16)
F3 C28 1.3403(16)
F4 C29 1.3431(16)
F5 C30 1.3549(16)
F6 C36 1.3571(15)
F7 C35 1.3444(16)
F8 C34 1.3459(16)
F9 C33 1.3493(16)
F10 C32 1.3489(16)
F11 C38 1.3535(16)
F12 C39 1.3481(16)
F13 C40 1.3469(16)
F14 C41 1.3393(17)
F15 C42 1.3544(16)
O1 C3 1.4237(16)
C1 C2 1.3472(19)
C1 H1A 0.9500
C3 C5 1.5175(18)
C3 C4 1.5247(19)
C4 H4A 0.9800
C4 H4B 0.9800
C4 H4C 0.9800
C5 C10 1.390(2)
C5 C6 1.3985(19)
C6 C7 1.387(2)
C6 H6A 0.9500
C7 C8 1.388(2)
C7 H7A 0.9500
C8 C9 1.383(2)
C8 H8A 0.9500
C9 C10 1.391(2)
C9 H9A 0.9500
C10 H10A 0.9500
C11 H11A 0.9800
C11 H11B 0.9800
C11 H11C 0.9800
C12 H12A 0.9800
C12 H12B 0.9800
C12 H12C 0.9800
C13 C14 1.3950(19)
C13 C18 1.4032(19)
C14 C15 1.388(2)
C14 H14A 0.9500
C15 C16 1.388(2)
C15 H15A 0.9500
C16 C17 1.386(2)
C16 H16A 0.9500
C17 C18 1.385(2)
C17 H17A 0.9500
C18 H18A 0.9500
C19 C24 1.395(2)
C19 C20 1.400(2)
C20 C21 1.387(2)
C20 H20A 0.9500
C21 C22 1.383(2)
C21 H21A 0.9500
C22 C23 1.387(2)
C22 H22A 0.9500
C23 C24 1.388(2)
C23 H23A 0.9500
C24 H24A 0.9500
C25 C30 1.3936(19)
C25 C26 1.3968(19)
C26 C27 1.383(2)
C27 C28 1.373(2)
C28 C29 1.376(2)
C29 C30 1.382(2)
C31 C36 1.3828(19)
C31 C32 1.3939(19)
C32 C33 1.3791(19)
C33 C34 1.372(2)
C34 C35 1.371(2)
C35 C36 1.389(2)
C37 C38 1.3899(19)
C37 C42 1.3949(19)
C38 C39 1.387(2)
C39 C40 1.372(2)
C40 C41 1.379(2)
C41 C42 1.378(2)
C43 C44 1.378(2)
C43 C48 1.389(2)
C43 H43A 0.9500
C44 C45 1.380(3)
C44 H44A 0.9500
C45 C46 1.383(3)
C45 H45A 0.9500
C46 C47 1.379(3)
C46 H46A 0.9500
C47 C48 1.390(3)
C47 H47A 0.9500
C48 C49 1.503(3)
C49 H49A 0.9800
C49 H49B 0.9800
C49 H49C 0.9800
